data_4328590
loop_
_publ_author_name
'Kecai Xiong'
'Feilong Jiang'
'Yanli Gai'
'Youfu Zhou'
'Daqiang Yuan'
'Kongzhao Su'
'Xinyi Wang'
'Maochun Hong'

_publ_section_title
;
 A Series of Octanuclear-Nickel(II) Complexes Supported by
 Thiacalix[4]arenes
;
_journal_name_full 'Inorganic Chemistry'
_journal_page_first 3283
_journal_page_last 3288
_journal_paper_doi 10.1021/ic202737h
_journal_volume 51
_journal_year 2012
_chemical_formula_sum 'C98 H50 N4 Ni8 O23 S8'
_chemical_formula_weight 2377.60
_chemical_name_systematic
; 
 ? 
;
_space_group_IT_number 12
_symmetry_cell_setting monoclinic
_symmetry_space_group_name_Hall '-C 2y'
_symmetry_space_group_name_H-M 'C 1 2/m 1'
_atom_sites_solution_hydrogens geom
_atom_sites_solution_primary direct
_atom_sites_solution_secondary difmap
_audit_creation_method SHELXL-97
_cell_angle_alpha 90.00
_cell_angle_beta 123.834(6)
_cell_angle_gamma 90.00
_cell_formula_units_Z 2
_cell_length_a 25.516(4)
_cell_length_b 15.5261(12)
_cell_length_c 18.427(3)
_cell_measurement_reflns_used 6976
_cell_measurement_temperature 293(2)
_cell_measurement_theta_max 27.4410
_cell_measurement_theta_min 2.2537
_cell_volume 6063.9(15)
_computing_cell_refinement 'CrystalClear (Rigaku/MSC Inc., 2005)'
_computing_data_collection 'CrystalClear (Rigaku/MSC Inc., 2005)'
_computing_data_reduction 'CrystalClear (Rigaku/MSC Inc., 2005)'
_computing_structure_refinement 'SHELXL-97 (Sheldrick, 1997)'
_computing_structure_solution 'SHELXS-97 (Sheldrick, 1990)'
_diffrn_ambient_temperature 293(2)
_diffrn_detector_area_resol_mean 28.5714
_diffrn_measured_fraction_theta_full 0.976
_diffrn_measured_fraction_theta_max 0.976
_diffrn_measurement_device_type Saturn70
_diffrn_measurement_method CCD_Profile_fitting
_diffrn_radiation_monochromator graphite
_diffrn_radiation_source 'fine-focus sealed tube'
_diffrn_radiation_type MoK\a
_diffrn_radiation_wavelength 0.71073
_diffrn_reflns_av_R_equivalents 0.0257
_diffrn_reflns_av_sigmaI/netI 0.0287
_diffrn_reflns_limit_h_max 29
_diffrn_reflns_limit_h_min -31
_diffrn_reflns_limit_k_max 17
_diffrn_reflns_limit_k_min -19
_diffrn_reflns_limit_l_max 22
_diffrn_reflns_limit_l_min -19
_diffrn_reflns_number 20473
_diffrn_reflns_theta_full 26.00
_diffrn_reflns_theta_max 26.00
_diffrn_reflns_theta_min 2.62
_exptl_absorpt_coefficient_mu 1.412
_exptl_absorpt_correction_T_max 0.7655
_exptl_absorpt_correction_T_min 0.6530
_exptl_absorpt_correction_type multi-scan
_exptl_crystal_colour Green
_exptl_crystal_density_diffrn 1.302
_exptl_crystal_description Prism
_exptl_crystal_F_000 2404
_exptl_crystal_size_max 0.33
_exptl_crystal_size_mid 0.31
_exptl_crystal_size_min 0.20
_refine_diff_density_max 1.015
_refine_diff_density_min -0.598
_refine_diff_density_rms 0.096
_refine_ls_extinction_method none
_refine_ls_goodness_of_fit_ref 1.072
_refine_ls_hydrogen_treatment constr
_refine_ls_matrix_type full
_refine_ls_number_parameters 359
_refine_ls_number_reflns 6066
_refine_ls_number_restraints 39
_refine_ls_restrained_S_all 1.094
_refine_ls_R_factor_all 0.0694
_refine_ls_R_factor_gt 0.0632
_refine_ls_shift/su_max 0.000
_refine_ls_shift/su_mean 0.000
_refine_ls_structure_factor_coef Fsqd
_refine_ls_weighting_details 'calc w=1/[\s^2^(Fo^2^)+(0.1068P)^2^+21.6547P] where P=(Fo^2^+2Fc^2^)/3'
_refine_ls_weighting_scheme calc
_refine_ls_wR_factor_gt 0.1803
_refine_ls_wR_factor_ref 0.1875
_reflns_number_gt 5374
_reflns_number_total 6066
_reflns_threshold_expression >2sigma(I)
_cod_data_source_file ic202737h_si_002_1.cif
_cod_data_source_block complex_1
_cod_original_cell_volume 6064.0(14)
_cod_database_code 4328590

loop_
_symmetry_equiv_pos_as_xyz
'x, y, z'
'-x, y, -z'
'x+1/2, y+1/2, z'
'-x+1/2, y+1/2, -z'
'-x, -y, -z'
'x, -y, z'
'-x+1/2, -y+1/2, -z'
'x+1/2, -y+1/2, z'

loop_
_atom_site_label
_atom_site_type_symbol
_atom_site_fract_x
_atom_site_fract_y
_atom_site_fract_z
_atom_site_U_iso_or_equiv
_atom_site_adp_type
_atom_site_occupancy
_atom_site_symmetry_multiplicity
_atom_site_calc_flag
_atom_site_refinement_flags
_atom_site_disorder_group
Ni1 Ni 0.06762(2) 0.38543(3) 0.06864(3) 0.03797(19) Uani 1 1 d U .
Ni2 Ni 0.07536(3) 0.39953(3) 0.26642(3) 0.03959(19) Uani 1 1 d . .
S1 S 0.15565(5) 0.32336(7) 0.07762(6) 0.0429(3) Uani 1 1 d . .
S2 S 0.16990(5) 0.32518(7) 0.38805(6) 0.0420(3) Uani 1 1 d . .
O1 O 0.11722(17) 0.5000 0.0970(2) 0.0376(8) Uani 1 2 d S .
O2 O 0.10985(13) 0.35528(19) 0.19506(17) 0.0405(6) Uani 1 1 d . .
O3 O 0.13722(18) 0.5000 0.3146(2) 0.0375(8) Uani 1 2 d S .
O4 O 0.04685(16) 0.4273(2) 0.3464(2) 0.0519(7) Uani 1 1 d . .
O5 O -0.01387(13) 0.4266(2) 0.06172(17) 0.0456(7) Uani 1 1 d . .
O6 O 0.02050(19) 0.5000 0.1829(2) 0.0435(9) Uani 1 2 d S .
O7 O 0.0000 0.2884(4) 0.0000 0.0508(13) Uani 0.75 2 d SPU 2
O8 O 0.0446(5) 0.2501(6) 0.0648(7) 0.038(2) Uani 0.25 1 d P 1
O9 O 0.0581(7) 0.1712(8) 0.0595(9) 0.123(5) Uani 0.38 1 d P 2
O10 O 0.2924(14) 0.5000 0.3204(18) 0.181(10) Uiso 0.50 2 d SP .
N1 N 0.0047(2) 0.3058(3) 0.2038(3) 0.0660(12) Uani 1 1 d . .
C1 C 0.1607(2) 0.5000 0.0786(3) 0.0367(11) Uani 1 2 d S .
H1 H -0.0029 0.3022 0.1461 0.10(2) Uiso 1 1 d R .
C2 C 0.1854(2) 0.4234(3) 0.0677(3) 0.0434(9) Uani 1 1 d . .
C3 C 0.2304(3) 0.4241(4) 0.0471(4) 0.0622(13) Uani 1 1 d . .
H3 H 0.2453 0.3718 0.0409 0.075 Uiso 1 1 calc R .
C4 C 0.2538(5) 0.5000 0.0353(7) 0.075(2) Uani 1 2 d S .
C5 C 0.3025(8) 0.5000 0.0111(12) 0.122(5) Uani 1 2 d S .
C6 C 0.259(3) 0.5000 -0.095(4) 0.206(19) Uiso 0.50 2 d SP 2
C7 C 0.2909(13) 0.4253(19) -0.0493(17) 0.148(8) Uiso 0.50 1 d P 1
C8 C 0.3459(13) 0.4207(18) 0.0491(17) 0.143(8) Uiso 0.50 1 d P 2
C9 C 0.16886(19) 0.3269(2) 0.2373(3) 0.0378(8) Uani 1 1 d . .
C10 C 0.1989(2) 0.3087(3) 0.1937(3) 0.0437(9) Uani 1 1 d . .
C11 C 0.2599(2) 0.2784(4) 0.2375(3) 0.0613(13) Uani 1 1 d . .
H11 H 0.2772 0.2659 0.2057 0.074 Uiso 1 1 calc R .
C12 C 0.2964(3) 0.2658(5) 0.3267(3) 0.0724(17) Uani 1 1 d . .
C13 C 0.2675(2) 0.2835(4) 0.3718(3) 0.0586(12) Uani 1 1 d . .
H13 H 0.2905 0.2759 0.4320 0.070 Uiso 1 1 calc R .
C14 C 0.2055(2) 0.3120(3) 0.3280(3) 0.0413(9) Uani 1 1 d . .
C15 C 0.3659(4) 0.2318(8) 0.3748(5) 0.122(4) Uani 1 1 d D .
C16 C 0.4016(6) 0.2725(10) 0.3435(9) 0.163(4) Uani 1 1 d U .
C17 C 0.3641(10) 0.1376(12) 0.3434(14) 0.243(8) Uani 1 1 d DU .
C18 C 0.3999(4) 0.2327(7) 0.4721(6) 0.113(3) Uani 1 1 d U .
C19 C 0.1805(3) 0.5000 0.3992(3) 0.0395(12) Uani 1 2 d S .
C20 C 0.2039(2) 0.4230(3) 0.4464(3) 0.0433(9) Uani 1 1 d . .
C21 C 0.2497(3) 0.4231(3) 0.5367(3) 0.0573(12) Uani 1 1 d . .
H21 H 0.2646 0.3710 0.5661 0.069 Uiso 1 1 calc R .
C22 C 0.2733(4) 0.5000 0.5832(4) 0.064(2) Uani 1 2 d S .
C23 C 0.3264(5) 0.5000 0.6828(5) 0.094(4) Uani 1 2 d S .
C24 C 0.3913(12) 0.5000 0.6886(15) 0.186(8) Uani 1 2 d SU .
C25 C 0.3256(5) 0.4202(7) 0.7277(6) 0.120(3) Uani 1 1 d U .
C26 C -0.0032(2) 0.5000 0.1014(3) 0.0416(13) Uani 1 2 d S .
C27 C 0.0390(3) 0.5000 0.3691(4) 0.0503(15) Uani 1 2 d S .
C28 C 0.0187(7) 0.5000 0.4319(9) 0.110(4) Uani 1 2 d S .
H28A H -0.0195 0.4672 0.4075 0.164 Uiso 0.50 1 calc PR .
H28B H 0.0114 0.5581 0.4419 0.164 Uiso 0.50 1 calc PR .
H28C H 0.0512 0.4746 0.4862 0.164 Uiso 0.50 1 calc PR .
C29 C -0.0576(3) 0.3317(6) 0.1819(5) 0.094(2) Uani 1 1 d . .
H29A H -0.0877 0.2872 0.1480 0.141 Uiso 1 1 calc R .
H29B H -0.0702 0.3841 0.1486 0.141 Uiso 1 1 calc R .
H29C H -0.0560 0.3409 0.2346 0.141 Uiso 1 1 calc R .
C30 C 0.0216(5) 0.2238(6) 0.2431(8) 0.160(5) Uani 1 1 d . .
H30A H 0.0325 0.2279 0.3019 0.239 Uiso 1 1 calc R .
H30B H 0.0572 0.2025 0.2437 0.239 Uiso 1 1 calc R .
H30C H -0.0133 0.1850 0.2104 0.239 Uiso 1 1 calc R .
C31 C 0.0000 0.2136(5) 0.0000 0.073(2) Uani 1 2 d SU .
C32 C 0.0000 0.1142(17) 0.0000 0.063(8) Uani 0.25 2 d SP 1
C6' C 0.371(3) 0.5000 0.095(4) 0.205(19) Uiso 0.50 2 d SP 1
C9' C 0.0581(7) 0.1712(8) 0.0595(9) 0.123(5) Uani 0.13 1 d P 2

loop_
_atom_site_aniso_label
_atom_site_aniso_U_11
_atom_site_aniso_U_22
_atom_site_aniso_U_33
_atom_site_aniso_U_23
_atom_site_aniso_U_13
_atom_site_aniso_U_12
Ni1 0.0321(3) 0.0472(3) 0.0288(3) -0.00345(19) 0.0134(2) -0.0027(2)
Ni2 0.0409(3) 0.0458(3) 0.0323(3) -0.0022(2) 0.0205(2) -0.0054(2)
S1 0.0470(6) 0.0453(6) 0.0354(5) -0.0020(4) 0.0223(4) 0.0047(4)
S2 0.0526(6) 0.0383(5) 0.0332(5) 0.0029(4) 0.0227(4) 0.0000(4)
O1 0.0300(18) 0.046(2) 0.0309(18) 0.000 0.0132(15) 0.000
O2 0.0412(15) 0.0450(15) 0.0327(13) 0.0029(12) 0.0188(12) 0.0052(12)
O3 0.038(2) 0.041(2) 0.0272(18) 0.000 0.0146(16) 0.000
O4 0.0564(19) 0.061(2) 0.0459(17) -0.0025(15) 0.0335(15) -0.0059(15)
O5 0.0326(14) 0.0662(19) 0.0286(13) -0.0014(13) 0.0112(11) -0.0002(13)
O6 0.036(2) 0.063(3) 0.0269(18) 0.000 0.0144(16) 0.000
O7 0.045(3) 0.053(2) 0.045(3) 0.000 0.019(2) 0.000
O8 0.040(6) 0.022(5) 0.033(5) 0.001(4) 0.009(4) -0.001(4)
O9 0.123(10) 0.093(8) 0.110(9) 0.033(7) 0.038(8) 0.054(8)
N1 0.068(3) 0.071(3) 0.062(3) -0.016(2) 0.038(2) -0.030(2)
C1 0.030(2) 0.052(3) 0.023(2) 0.000 0.011(2) 0.000
C2 0.043(2) 0.052(2) 0.036(2) 0.0017(17) 0.0220(18) 0.0029(18)
C3 0.073(3) 0.066(3) 0.066(3) 0.002(3) 0.051(3) 0.013(3)
C4 0.086(6) 0.079(5) 0.101(7) 0.000 0.077(6) 0.000
C5 0.153(12) 0.105(9) 0.191(15) 0.000 0.147(13) 0.000
C9 0.042(2) 0.0330(19) 0.037(2) 0.0007(15) 0.0212(17) 0.0015(15)
C10 0.045(2) 0.045(2) 0.040(2) 0.0051(17) 0.0228(18) 0.0066(18)
C11 0.056(3) 0.081(4) 0.051(3) 0.012(2) 0.033(2) 0.020(3)
C12 0.050(3) 0.111(5) 0.054(3) 0.024(3) 0.028(2) 0.025(3)
C13 0.051(3) 0.077(3) 0.040(2) 0.018(2) 0.020(2) 0.015(2)
C14 0.044(2) 0.043(2) 0.035(2) 0.0076(16) 0.0204(17) 0.0054(17)
C15 0.076(5) 0.219(11) 0.070(4) 0.049(6) 0.040(4) 0.061(6)
C16 0.148(6) 0.196(7) 0.163(6) 0.015(4) 0.098(5) 0.001(4)
C17 0.239(10) 0.244(10) 0.245(9) -0.012(5) 0.133(6) 0.021(5)
C18 0.093(4) 0.135(5) 0.103(4) 0.016(4) 0.050(3) 0.018(4)
C19 0.039(3) 0.049(3) 0.027(2) 0.000 0.016(2) 0.000
C20 0.049(2) 0.042(2) 0.0301(19) 0.0012(16) 0.0166(17) 0.0029(18)
C21 0.065(3) 0.049(3) 0.036(2) 0.0071(19) 0.014(2) 0.008(2)
C22 0.071(5) 0.057(4) 0.035(3) 0.000 0.010(3) 0.000
C23 0.105(7) 0.072(5) 0.038(4) 0.000 -0.001(4) 0.000
C24 0.180(9) 0.191(9) 0.184(9) 0.000 0.099(6) 0.000
C25 0.134(5) 0.108(4) 0.083(4) 0.016(3) 0.038(3) -0.007(4)
C26 0.025(2) 0.067(4) 0.029(3) 0.000 0.012(2) 0.000
C27 0.046(3) 0.070(4) 0.038(3) 0.000 0.024(3) 0.000
C28 0.180(12) 0.090(7) 0.143(10) 0.000 0.143(11) 0.000
C29 0.056(3) 0.133(7) 0.086(4) -0.010(4) 0.036(3) -0.038(4)
C30 0.113(7) 0.082(6) 0.204(11) 0.011(6) 0.038(7) -0.046(5)
C31 0.091(6) 0.050(3) 0.073(5) 0.000 0.041(5) 0.000
C32 0.066(18) 0.038(13) 0.053(16) 0.000 0.013(14) 0.000
C9' 0.123(10) 0.093(8) 0.110(9) 0.033(7) 0.038(8) 0.054(8)

loop_
_atom_type_symbol
_atom_type_description
_atom_type_scat_dispersion_real
_atom_type_scat_dispersion_imag
_atom_type_scat_source
C C 0.0033 0.0016 'International Tables Vol C Tables 4.2.6.8 and 6.1.1.4'
H H 0.0000 0.0000 'International Tables Vol C Tables 4.2.6.8 and 6.1.1.4'
N N 0.0061 0.0033 'International Tables Vol C Tables 4.2.6.8 and 6.1.1.4'
O O 0.0106 0.0060 'International Tables Vol C Tables 4.2.6.8 and 6.1.1.4'
S S 0.1246 0.1234 'International Tables Vol C Tables 4.2.6.8 and 6.1.1.4'
Ni Ni 0.3393 1.1124 'International Tables Vol C Tables 4.2.6.8 and 6.1.1.4'

loop_
_geom_angle_atom_site_label_1
_geom_angle_atom_site_label_2
_geom_angle_atom_site_label_3
_geom_angle
_geom_angle_site_symmetry_1
_geom_angle_site_symmetry_3
O2 Ni1 O1 92.86(13) . .
O2 Ni1 O5 171.67(12) . 2
O1 Ni1 O5 86.86(13) . 2
O2 Ni1 O7 105.20(12) . .
O1 Ni1 O7 161.39(14) . .
O5 Ni1 O7 74.62(13) 2 .
O2 Ni1 O5 90.86(11) . .
O1 Ni1 O5 101.43(13) . .
O5 Ni1 O5 81.05(13) 2 .
O7 Ni1 O5 74.31(13) . .
O2 Ni1 O8 76.9(3) . .
O1 Ni1 O8 162.5(3) . .
O5 Ni1 O8 105.4(3) 2 .
O7 Ni1 O8 33.9(3) . .
O5 Ni1 O8 93.0(3) . .
O2 Ni1 S1 87.04(9) . .
O1 Ni1 S1 84.79(10) . .
O5 Ni1 S1 101.21(9) 2 .
O7 Ni1 S1 100.35(10) . .
O5 Ni1 S1 173.54(10) . .
O8 Ni1 S1 80.6(3) . .
O2 Ni1 Ni1 128.05(9) . 2
O1 Ni1 Ni1 118.52(9) . 2
O5 Ni1 Ni1 46.04(8) 2 2
O7 Ni1 Ni1 45.80(12) . 2
O5 Ni1 Ni1 45.63(7) . 2
O8 Ni1 Ni1 78.7(3) . 2
S1 Ni1 Ni1 132.60(4) . 2
O4 Ni2 O3 91.43(14) . .
O4 Ni2 O2 171.81(13) . .
O3 Ni2 O2 91.76(13) . .
O4 Ni2 O6 90.71(15) . .
O3 Ni2 O6 77.76(12) . .
O2 Ni2 O6 97.34(13) . .
O4 Ni2 N1 90.08(16) . .
O3 Ni2 N1 173.05(17) . .
O2 Ni2 N1 87.65(16) . .
O6 Ni2 N1 95.44(17) . .
O4 Ni2 S2 90.24(10) . .
O3 Ni2 S2 80.50(9) . .
O2 Ni2 S2 82.86(8) . .
O6 Ni2 S2 158.26(9) . .
N1 Ni2 S2 106.28(15) . .
C2 S1 C10 102.6(2) . .
C2 S1 Ni1 94.57(15) . .
C10 S1 Ni1 93.71(14) . .
C20 S2 C14 103.0(2) . .
C20 S2 Ni2 92.89(14) . .
C14 S2 Ni2 93.84(13) . .
C1 O1 Ni1 114.51(14) . .
C1 O1 Ni1 114.51(14) . 6_565
Ni1 O1 Ni1 118.08(18) . 6_565
C9 O2 Ni1 117.3(2) . .
C9 O2 Ni2 118.9(2) . .
Ni1 O2 Ni2 121.25(14) . .
C19 O3 Ni2 116.85(19) . 6_565
C19 O3 Ni2 116.85(19) . .
Ni2 O3 Ni2 99.90(17) 6_565 .
C27 O4 Ni2 128.5(3) . .
C26 O5 Ni1 135.4(3) . 2
C26 O5 Ni1 109.9(3) . .
Ni1 O5 Ni1 88.33(11) 2 .
C26 O6 Ni2 123.65(18) . .
C26 O6 Ni2 123.65(18) . 6_565
Ni2 O6 Ni2 96.64(16) . 6_565
C31 O7 Ni1 135.80(12) . 2
C31 O7 Ni1 135.80(12) . .
Ni1 O7 Ni1 88.4(2) 2 .
C31 O8 Ni1 124.2(7) . .
C30 N1 C29 111.4(7) . .
C30 N1 Ni2 115.0(5) . .
C29 N1 Ni2 115.6(4) . .
C30 N1 H1 109.2 . .
C29 N1 H1 101.0 . .
Ni2 N1 H1 103.3 . .
O1 C1 C2 122.6(3) . 6_565
O1 C1 C2 122.6(3) . .
C2 C1 C2 114.8(5) 6_565 .
C3 C2 C1 122.2(4) . .
C3 C2 S1 119.8(4) . .
C1 C2 S1 118.0(3) . .
C4 C3 C2 122.6(5) . .
C4 C3 H3 118.7 . .
C2 C3 H3 118.7 . .
C3 C4 C3 115.7(7) . 6_565
C3 C4 C5 122.2(3) . .
C3 C4 C5 122.2(3) 6_565 .
C7 C5 C7 100(2) . 6_565
C7 C5 C8 138.0(16) . 6_565
C7 C5 C8 61.3(13) 6_565 6_565
C7 C5 C8 61.3(13) . .
C7 C5 C8 138.0(16) 6_565 .
C8 C5 C8 106(2) 6_565 .
C7 C5 C4 110.7(13) . .
C7 C5 C4 110.7(13) 6_565 .
C8 C5 C4 111.1(12) 6_565 .
C8 C5 C4 111.1(12) . .
C7 C5 C6' 112.4(17) . .
C7 C5 C6' 112.4(17) 6_565 .
C8 C5 C6' 54.9(12) 6_565 .
C8 C5 C6' 54.9(12) . .
C4 C5 C6' 111(2) . .
C7 C5 C6 52.8(12) . .
C7 C5 C6 52.8(12) 6_565 .
C8 C5 C6 112.8(15) 6_565 .
C8 C5 C6 112.8(15) . .
C4 C5 C6 103(2) . .
C6' C5 C6 146(3) . .
O2 C9 C14 122.5(4) . .
O2 C9 C10 122.0(3) . .
C14 C9 C10 115.5(4) . .
C11 C10 C9 121.9(4) . .
C11 C10 S1 119.1(3) . .
C9 C10 S1 119.0(3) . .
C10 C11 C12 122.6(5) . .
C10 C11 H11 118.7 . .
C12 C11 H11 118.7 . .
C11 C12 C13 116.6(5) . .
C11 C12 C15 121.3(5) . .
C13 C12 C15 122.0(5) . .
C14 C13 C12 121.3(4) . .
C14 C13 H13 119.3 . .
C12 C13 H13 119.3 . .
C13 C14 C9 122.0(4) . .
C13 C14 S2 118.9(3) . .
C9 C14 S2 119.1(3) . .
C16 C15 C18 113.3(10) . .
C16 C15 C17 98.9(12) . .
C18 C15 C17 109.3(11) . .
C16 C15 C12 112.8(8) . .
C18 C15 C12 113.1(6) . .
C17 C15 C12 108.3(11) . .
O3 C19 C20 121.4(3) . 6_565
O3 C19 C20 121.4(3) . .
C20 C19 C20 117.1(5) 6_565 .
C19 C20 C21 121.4(4) . .
C19 C20 S2 117.2(3) . .
C21 C20 S2 121.4(3) . .
C22 C21 C20 121.3(4) . .
C22 C21 H21 119.4 . .
C20 C21 H21 119.4 . .
C21 C22 C21 117.6(6) 6_565 .
C21 C22 C23 121.2(3) 6_565 .
C21 C22 C23 121.2(3) . .
C25 C23 C25 111.8(11) 6_565 .
C25 C23 C22 112.3(6) 6_565 .
C25 C23 C22 112.3(6) . .
C25 C23 C24 107.3(8) 6_565 .
C25 C23 C24 107.3(8) . .
C22 C23 C24 105.5(12) . .
O6 C26 O5 118.6(2) . .
O6 C26 O5 118.6(2) . 6_565
O5 C26 O5 122.7(5) . 6_565
O4 C27 O4 127.6(6) . 6_565
O4 C27 C28 116.2(3) . .
O4 C27 C28 116.2(3) 6_565 .
C27 C28 H28A 109.5 . .
C27 C28 H28B 109.5 . .
H28A C28 H28B 109.5 . .
C27 C28 H28C 109.5 . .
H28A C28 H28C 109.5 . .
H28B C28 H28C 109.5 . .
N1 C29 H29A 109.5 . .
N1 C29 H29B 109.5 . .
H29A C29 H29B 109.5 . .
N1 C29 H29C 109.5 . .
H29A C29 H29C 109.5 . .
H29B C29 H29C 109.5 . .
N1 C30 H30A 109.5 . .
N1 C30 H30B 109.5 . .
H30A C30 H30B 109.5 . .
N1 C30 H30C 109.5 . .
H30A C30 H30C 109.5 . .
H30B C30 H30C 109.5 . .
O7 C31 O8 62.7(6) . .
O7 C31 O8 62.7(6) . 2
O8 C31 O8 125.5(11) . 2
O7 C31 C9' 117.6(7) . 2
O8 C31 C9' 163.8(9) . 2
O8 C31 C9' 57.6(7) 2 2
O7 C31 O9 117.6(7) . 2
O8 C31 O9 163.8(9) . 2
O8 C31 O9 57.6(7) 2 2
C9' C31 O9 0.0(18) 2 2
O7 C31 O9 117.6(7) . .
O8 C31 O9 57.6(7) . .
O8 C31 O9 163.8(9) 2 .
C9' C31 O9 124.8(14) 2 .
O9 C31 O9 124.8(14) 2 .
O7 C31 C32 180.000(2) . .
O8 C31 C32 117.3(6) . .
O8 C31 C32 117.3(6) 2 .
C9' C31 C32 62.4(7) 2 .
O9 C31 C32 62.4(7) 2 .
O9 C31 C32 62.4(7) . .

loop_
_geom_bond_atom_site_label_1
_geom_bond_atom_site_label_2
_geom_bond_distance
_geom_bond_site_symmetry_2
Ni1 O2 2.003(3) .
Ni1 O1 2.074(2) .
Ni1 O5 2.095(3) 2
Ni1 O7 2.101(5) .
Ni1 O5 2.110(3) .
Ni1 O8 2.172(10) .
Ni1 S1 2.3639(12) .
Ni1 Ni1 2.9301(11) 2
Ni2 O4 2.021(3) .
Ni2 O3 2.038(3) .
Ni2 O2 2.065(3) .
Ni2 O6 2.089(3) .
Ni2 N1 2.093(4) .
Ni2 S2 2.4809(12) .
S1 C2 1.782(5) .
S1 C10 1.793(4) .
S2 C20 1.782(4) .
S2 C14 1.791(4) .
O1 C1 1.327(7) .
O1 Ni1 2.074(2) 6_565
O2 C9 1.327(5) .
O3 C19 1.316(6) .
O3 Ni2 2.038(3) 6_565
O4 C27 1.258(4) .
O5 C26 1.299(4) .
O5 Ni1 2.095(3) 2
O6 C26 1.269(7) .
O6 Ni2 2.089(3) 6_565
O7 C31 1.161(10) .
O7 Ni1 2.101(5) 2
O8 C31 1.236(11) .
O9 C31 1.423(12) .
N1 C30 1.409(10) .
N1 C29 1.464(9) .
N1 H1 0.9699 .
C1 C2 1.412(5) 6_565
C1 C2 1.412(5) .
C2 C3 1.395(7) .
C3 C4 1.391(7) .
C3 H3 0.9300 .
C4 C3 1.391(7) 6_565
C4 C5 1.539(13) .
C5 C7 1.52(3) .
C5 C7 1.52(3) 6_565
C5 C8 1.54(3) 6_565
C5 C8 1.54(3) .
C5 C6' 1.56(5) .
C5 C6 1.63(5) .
C9 C14 1.407(5) .
C9 C10 1.414(6) .
C10 C11 1.378(6) .
C11 C12 1.380(7) .
C11 H11 0.9300 .
C12 C13 1.409(7) .
C12 C15 1.569(9) .
C13 C14 1.390(6) .
C13 H13 0.9300 .
C15 C16 1.466(15) .
C15 C18 1.496(11) .
C15 C17 1.562(16) .
C19 C20 1.401(5) 6_565
C19 C20 1.401(5) .
C20 C21 1.404(6) .
C21 C22 1.395(6) .
C21 H21 0.9300 .
C22 C21 1.395(6) 6_565
C22 C23 1.561(10) .
C23 C25 1.497(11) 6_565
C23 C25 1.497(11) .
C23 C24 1.60(3) .
C26 O5 1.299(4) 6_565
C27 O4 1.258(4) 6_565
C27 C28 1.508(10) .
C28 H28A 0.9600 .
C28 H28B 0.9600 .
C28 H28C 0.9600 .
C29 H29A 0.9600 .
C29 H29B 0.9600 .
C29 H29C 0.9600 .
C30 H30A 0.9600 .
C30 H30B 0.9600 .
C30 H30C 0.9600 .
C31 O8 1.236(11) 2
C31 C9' 1.423(12) 2
C31 O9 1.423(12) 2
C31 C32 1.54(3) .
